data_1575711
loop_
_publ_author_name
'Katkar, Ashwini Vishwasrao'
'Charpe, Vaibhav Pramod'
'Hwang, Kuo Chu'

_publ_section_title
;
 Synthesis of hydroxyl functionalized aryl/alkyl ketones via
 visible-light-driven cross-coupling of benzoquinones and alcohols at room
 temperature
;
_journal_issue 20
_journal_name_full 'Catalysis Science &amp; Technology'
_journal_page_first 5980
_journal_page_last 5985
_journal_paper_doi 10.1039/D5CY00925A
_journal_volume 15
_journal_year 2025
_chemical_formula_moiety 'C15 H14 O5'
_chemical_formula_sum 'C15 H14 O5'
_chemical_formula_weight 274.26
_space_group_crystal_system monoclinic
_space_group_IT_number 14
_space_group_name_Hall '-P 2ybc'
_space_group_name_H-M_alt 'P 1 21/c 1'
_atom_sites_solution_hydrogens geom
_atom_sites_solution_primary dual
_audit_creation_date 2022-03-23
_audit_creation_method
;
Olex2 1.5
(compiled 2021.12.09 svn.r5202d8cf for OlexSys, GUI svn.r6439)
;
_audit_update_record
;
2025-06-23 deposited with the CCDC.	2025-09-15 downloaded from the CCDC.
;
_cell_angle_alpha 90
_cell_angle_beta 100.416(3)
_cell_angle_gamma 90
_cell_formula_units_Z 4
_cell_length_a 9.3362(3)
_cell_length_b 8.1868(2)
_cell_length_c 17.6318(4)
_cell_measurement_reflns_used 4541
_cell_measurement_temperature 100.00(10)
_cell_measurement_theta_max 70.4470
_cell_measurement_theta_min 4.7690
_cell_volume 1325.45(6)
_computing_cell_refinement 'CrysAlisPro 1.171.42.33a (Rigaku OD, 2021)'
_computing_data_collection 'CrysAlisPro 1.171.42.33a (Rigaku OD, 2021)'
_computing_data_reduction 'CrysAlisPro 1.171.42.33a (Rigaku OD, 2021)'
_computing_molecular_graphics 'Olex2 1.5 (Dolomanov et al., 2009)'
_computing_publication_material 'Olex2 1.5 (Dolomanov et al., 2009)'
_computing_structure_refinement 'SHELXL 2018/3 (Sheldrick, 2015)'
_computing_structure_solution 'SHELXT  (Sheldrick, 2015)'
_diffrn_ambient_environment N~2~
_diffrn_ambient_temperature 100.00(10)
_diffrn_detector 'Hybrid Pixel Array Detector'
_diffrn_detector_area_resol_mean 10.0000
_diffrn_detector_type 'HyPix-Arc 150'
_diffrn_measured_fraction_theta_full 0.997
_diffrn_measured_fraction_theta_max 0.961
_diffrn_measurement_details
;
List of Runs (angles in degrees, time in seconds):

  # Type    Start    End  Width  t~exp~   \w     \q     \k     \f   Frames
#--------------------------------------------------------------------------
  1  \w     38.00 103.00   0.50    0.05    --   56.41  15.00 120.00  130
  2  \w     51.00 107.00   0.50    0.05    --   76.49  15.00  30.00  112
  3  \w     90.00 115.00   0.50    0.05    --   76.49  15.00 -60.00   50
  4  \w     57.00  83.00   0.50    0.05    --   76.49  15.00 -60.00   52
  5  \w     55.00  98.00   0.50    0.05    --   56.41  15.00-180.00   86
  6  \w   -106.00 -79.00   0.50    0.05    --  -72.15 -15.00 -60.00   54
  7  \w    -75.00 -44.00   0.50    0.05    --  -72.15 -15.00 -60.00   62
  8  \w   -113.00 -64.00   0.50    0.05    --  -75.36 -15.00   0.00   98
  9  \w    -94.00 -51.00   0.50    0.05    --  -75.36 -15.00  30.00   86
 10  \w   -110.00 -48.00   0.50    0.05    --  -75.36 -15.00  90.00  124
 11  \w    -90.00 -62.00   0.50    0.05    --  -75.36 111.00 -30.00   56
 12  \w    -57.00 -31.00   0.50    0.05    --  -75.36 111.00-150.00   52
 13  \w    -76.00 -31.00   0.50    0.05    --  -75.36 111.00-180.00   90
 14  \w    -96.00 -29.00   0.50    0.05    --  -72.15 125.00-150.00  134
 15  \w    -56.00 -31.00   0.50    0.05    --  -75.36 111.00 -30.00   50
 16  \w    -52.00 -27.00   0.50    0.05    --  -72.15 125.00 150.00   50
 17  \w     44.00  70.00   0.50    0.05    --   76.49-111.00  60.00   52
 18  \w     42.00  88.00   0.50    0.05    --   76.49-111.00  90.00   92
 19  \w     43.00  69.00   0.50    0.05    --   56.41-125.00   0.00   52
 20  \w     36.00  79.00   0.50    0.05    --   76.49-111.00-150.00   86
;
_diffrn_measurement_device 'four-circle diffractometer'
_diffrn_measurement_device_type 'XtaLAB Synergy R, DW system, HyPix-Arc 150'
_diffrn_measurement_method '\w scans'
_diffrn_orient_matrix_type 'CrysAlisPro convention (1999,Acta A55,543-557)'
_diffrn_orient_matrix_UB_11 0.1035118000
_diffrn_orient_matrix_UB_12 0.0929317000
_diffrn_orient_matrix_UB_13 0.0634779000
_diffrn_orient_matrix_UB_21 -0.1296373000
_diffrn_orient_matrix_UB_22 0.0431944000
_diffrn_orient_matrix_UB_23 0.0393256000
_diffrn_orient_matrix_UB_31 0.0255765000
_diffrn_orient_matrix_UB_32 -0.1576896000
_diffrn_orient_matrix_UB_33 0.0481633000
_diffrn_radiation_monochromator mirror
_diffrn_radiation_probe x-ray
_diffrn_radiation_type 'Cu K\a'
_diffrn_radiation_wavelength 1.54184
_diffrn_reflns_av_R_equivalents 0.0253
_diffrn_reflns_av_unetI/netI 0.0275
_diffrn_reflns_Laue_measured_fraction_full 0.997
_diffrn_reflns_Laue_measured_fraction_max 0.961
_diffrn_reflns_limit_h_max 11
_diffrn_reflns_limit_h_min -11
_diffrn_reflns_limit_k_max 8
_diffrn_reflns_limit_k_min -9
_diffrn_reflns_limit_l_max 21
_diffrn_reflns_limit_l_min -20
_diffrn_reflns_number 8033
_diffrn_reflns_point_group_measured_fraction_full 0.997
_diffrn_reflns_point_group_measured_fraction_max 0.961
_diffrn_reflns_theta_full 67.684
_diffrn_reflns_theta_max 71.204
_diffrn_reflns_theta_min 4.816
_diffrn_source 'Rotating-anode X-ray tube'
_diffrn_source_type 'Rigaku (Cu) X-ray Source'
_exptl_absorpt_coefficient_mu 0.868
_exptl_absorpt_correction_T_max 1.00000
_exptl_absorpt_correction_T_min 0.65708
_exptl_absorpt_correction_type multi-scan
_exptl_absorpt_process_details
;
CrysAlisPro 1.171.42.33a (Rigaku Oxford Diffraction, 2021)
Empirical absorption correction using spherical harmonics,
implemented in SCALE3 ABSPACK scaling algorithm.
;
_exptl_crystal_colour colourless
_exptl_crystal_colour_primary colourless
_exptl_crystal_density_diffrn 1.374
_exptl_crystal_description block
_exptl_crystal_F_000 576
_exptl_crystal_size_max 0.22
_exptl_crystal_size_mid 0.13
_exptl_crystal_size_min 0.12
_refine_diff_density_max 0.233
_refine_diff_density_min -0.182
_refine_diff_density_rms 0.041
_refine_ls_extinction_coef 0.0019(3)
_refine_ls_extinction_expression Fc^*^=kFc[1+0.001xFc^2^\l^3^/sin(2\q)]^-1/4^
_refine_ls_extinction_method 'SHELXL-2018/3 (Sheldrick 2018)'
_refine_ls_goodness_of_fit_ref 1.052
_refine_ls_hydrogen_treatment constr
_refine_ls_matrix_type full
_refine_ls_number_parameters 186
_refine_ls_number_reflns 2464
_refine_ls_number_restraints 0
_refine_ls_restrained_S_all 1.052
_refine_ls_R_factor_all 0.0394
_refine_ls_R_factor_gt 0.0342
_refine_ls_shift/su_max 0.001
_refine_ls_shift/su_mean 0.000
_refine_ls_structure_factor_coef Fsqd
_refine_ls_weighting_details 'w=1/[\s^2^(Fo^2^)+(0.0486P)^2^+0.3381P] where P=(Fo^2^+2Fc^2^)/3'
_refine_ls_weighting_scheme calc
_refine_ls_wR_factor_gt 0.0900
_refine_ls_wR_factor_ref 0.0940
_reflns_Friedel_coverage 0.000
_reflns_number_gt 2163
_reflns_number_total 2464
_reflns_threshold_expression 'I > 2\s(I)'
_cod_data_source_file d5cy00925a2.cif
_cod_data_source_block 220167lt_auto
_cod_depositor_comments 'Adding full bibliography for 1575710--1575714.cif.'
_cod_original_cell_volume 1325.46(6)
_cod_database_code 1575711
_shelx_shelxl_version_number 2018/3
_shelx_space_group_comment
;
The symmetry employed for this shelxl refinement is uniquely defined
by the following loop, which should always be used as a source of
symmetry information in preference to the above space-group names.
They are only intended as comments.
;
_shelx_estimated_absorpt_t_max 0.903
_shelx_estimated_absorpt_t_min 0.832
_olex2_refinement_description
;
1. Fixed Uiso
 At 1.2 times of:
  All C(H) groups
 At 1.5 times of:
  All C(H,H,H) groups, All O(H) groups
2.a Aromatic/amide H refined with riding coordinates:
 C3(H3), C5(H5), C6(H6), C15(H15), C16(H16), C18(H18)
2.b Idealised Me refined as rotating group:
 C10(H10A,H10B,H10C), C12(H12A,H12B,H12C)
2.c Idealised tetrahedral OH refined as rotating group:
 O19(H19), O20(H20)
;
_olex2_submission_special_instructions 'No special instructions were received'
_oxdiff_exptl_absorpt_empirical_details
;
Empirical correction (ABSPACK) includes:
- Absorption correction using spherical harmonics
- Frame scaling
;
_oxdiff_exptl_absorpt_empirical_full_max 2.243
_oxdiff_exptl_absorpt_empirical_full_min 0.577

loop_
_space_group_symop_operation_xyz
'x, y, z'
'-x, y+1/2, -z+1/2'
'-x, -y, -z'
'x, -y-1/2, z-1/2'

loop_
_atom_site_label
_atom_site_type_symbol
_atom_site_fract_x
_atom_site_fract_y
_atom_site_fract_z
_atom_site_U_iso_or_equiv
_atom_site_adp_type
_atom_site_occupancy
_atom_site_site_symmetry_order
_atom_site_calc_flag
_atom_site_refinement_flags_posn
_atom_site_refinement_flags_adp
_atom_site_refinement_flags_occupancy
_atom_site_disorder_assembly
_atom_site_disorder_group
C1 C 0.77747(14) 0.41962(15) 0.32099(7) 0.0167(3) Uani 1 1 d . . . . .
C2 C 0.63448(14) 0.38193(16) 0.28649(7) 0.0192(3) Uani 1 1 d . . . . .
C3 C 0.59963(15) 0.34047(17) 0.20862(7) 0.0201(3) Uani 1 1 d . . . . .
H3 H 0.502298 0.314880 0.185431 0.024 Uiso 1 1 calc R U . . .
C4 C 0.71110(15) 0.33750(16) 0.16563(7) 0.0182(3) Uani 1 1 d . . . . .
C5 C 0.85327(15) 0.37859(17) 0.19869(7) 0.0211(3) Uani 1 1 d . . . . .
H5 H 0.927679 0.378678 0.168382 0.025 Uiso 1 1 calc R U . . .
C6 C 0.88549(15) 0.41933(17) 0.27608(8) 0.0208(3) Uani 1 1 d . . . . .
H6 H 0.982515 0.447424 0.298778 0.025 Uiso 1 1 calc R U . . .
C7 C 0.80872(13) 0.44632(16) 0.40655(7) 0.0163(3) Uani 1 1 d . . . . .
C10 C 0.38602(15) 0.3582(2) 0.30294(8) 0.0314(4) Uani 1 1 d . . . . .
H10A H 0.354620 0.430026 0.258601 0.047 Uiso 1 1 calc R U . . .
H10B H 0.326002 0.378682 0.342161 0.047 Uiso 1 1 calc R U . . .
H10C H 0.375076 0.243960 0.286263 0.047 Uiso 1 1 calc R U . . .
C12 C 0.54692(16) 0.2537(2) 0.05116(8) 0.0317(4) Uani 1 1 d . . . . .
H12A H 0.548934 0.224414 -0.002534 0.048 Uiso 1 1 calc R U . . .
H12B H 0.481747 0.347101 0.052423 0.048 Uiso 1 1 calc R U . . .
H12C H 0.511635 0.160530 0.077447 0.048 Uiso 1 1 calc R U . . .
C13 C 0.82103(13) 0.61153(15) 0.43836(7) 0.0163(3) Uani 1 1 d . . . . .
C14 C 0.83431(14) 0.63827(16) 0.51833(7) 0.0172(3) Uani 1 1 d . . . . .
C15 C 0.84063(14) 0.79789(17) 0.54624(7) 0.0198(3) Uani 1 1 d . . . . .
H15 H 0.848540 0.816507 0.600022 0.024 Uiso 1 1 calc R U . . .
C16 C 0.83555(14) 0.92910(17) 0.49682(7) 0.0199(3) Uani 1 1 d . . . . .
H16 H 0.839893 1.037139 0.516769 0.024 Uiso 1 1 calc R U . . .
C17 C 0.82400(14) 0.90398(16) 0.41725(8) 0.0192(3) Uani 1 1 d . . . . .
C18 C 0.81691(14) 0.74707(16) 0.38892(7) 0.0181(3) Uani 1 1 d . . . . .
H18 H 0.809096 0.729898 0.335044 0.022 Uiso 1 1 calc R U . . .
O8 O 0.81894(10) 0.32433(11) 0.44913(5) 0.0208(2) Uani 1 1 d . . . . .
O9 O 0.53566(10) 0.39012(13) 0.33483(5) 0.0274(3) Uani 1 1 d . . . . .
O11 O 0.69039(10) 0.29602(12) 0.08924(5) 0.0210(2) Uani 1 1 d . . . . .
O19 O 0.84066(10) 0.51575(11) 0.57070(5) 0.0211(2) Uani 1 1 d . . . . .
H19 H 0.831796 0.425462 0.547700 0.032 Uiso 1 1 calc R U . . .
O20 O 0.81956(11) 1.03074(11) 0.36646(5) 0.0255(2) Uani 1 1 d . . . . .
H20 H 0.821280 1.119649 0.390383 0.038 Uiso 1 1 calc R U . . .

loop_
_atom_site_aniso_label
_atom_site_aniso_U_11
_atom_site_aniso_U_22
_atom_site_aniso_U_33
_atom_site_aniso_U_23
_atom_site_aniso_U_13
_atom_site_aniso_U_12
C1 0.0212(7) 0.0121(6) 0.0167(6) -0.0003(5) 0.0028(5) -0.0002(5)
C2 0.0201(7) 0.0205(7) 0.0180(6) -0.0009(5) 0.0062(5) 0.0002(5)
C3 0.0190(7) 0.0227(7) 0.0186(6) -0.0016(5) 0.0032(5) -0.0014(6)
C4 0.0242(7) 0.0166(6) 0.0141(6) -0.0001(5) 0.0041(5) 0.0009(5)
C5 0.0210(7) 0.0246(7) 0.0190(6) 0.0010(5) 0.0070(5) 0.0000(6)
C6 0.0205(7) 0.0213(7) 0.0202(6) 0.0008(5) 0.0030(5) -0.0021(5)
C7 0.0144(6) 0.0171(7) 0.0178(6) 0.0007(5) 0.0038(5) 0.0007(5)
C10 0.0190(7) 0.0533(10) 0.0228(7) -0.0063(7) 0.0063(6) -0.0047(7)
C12 0.0238(7) 0.0534(10) 0.0170(7) -0.0078(7) 0.0013(6) -0.0024(7)
C13 0.0148(6) 0.0168(7) 0.0173(6) -0.0013(5) 0.0026(5) -0.0001(5)
C14 0.0162(6) 0.0186(7) 0.0169(6) 0.0013(5) 0.0034(5) 0.0007(5)
C15 0.0220(7) 0.0216(7) 0.0159(6) -0.0036(5) 0.0041(5) -0.0011(5)
C16 0.0215(7) 0.0168(7) 0.0215(7) -0.0046(5) 0.0044(5) -0.0007(5)
C17 0.0207(7) 0.0165(7) 0.0204(7) 0.0020(5) 0.0038(5) -0.0002(5)
C18 0.0179(6) 0.0202(7) 0.0159(6) -0.0014(5) 0.0026(5) -0.0003(5)
O8 0.0289(5) 0.0161(5) 0.0171(5) 0.0010(4) 0.0038(4) -0.0003(4)
O9 0.0179(5) 0.0478(7) 0.0175(5) -0.0070(4) 0.0059(4) -0.0027(4)
O11 0.0213(5) 0.0282(5) 0.0138(4) -0.0027(4) 0.0036(4) -0.0009(4)
O19 0.0300(5) 0.0179(5) 0.0156(4) -0.0001(4) 0.0044(4) -0.0004(4)
O20 0.0405(6) 0.0142(5) 0.0213(5) 0.0010(4) 0.0045(4) -0.0007(4)

loop_
_atom_type_symbol
_atom_type_description
_atom_type_scat_dispersion_real
_atom_type_scat_dispersion_imag
_atom_type_scat_source
C C 0.0181 0.0091 'International Tables Vol C Tables 4.2.6.8 and 6.1.1.4'
H H 0.0000 0.0000 'International Tables Vol C Tables 4.2.6.8 and 6.1.1.4'
O O 0.0492 0.0322 'International Tables Vol C Tables 4.2.6.8 and 6.1.1.4'

loop_
_geom_angle_atom_site_label_1
_geom_angle_atom_site_label_2
_geom_angle_atom_site_label_3
_geom_angle
_geom_angle_site_symmetry_1
_geom_angle_site_symmetry_3
_geom_angle_publ_flag
C2 C1 C7 117.82(11) . . ?
C6 C1 C2 119.07(12) . . ?
C6 C1 C7 122.95(11) . . ?
C3 C2 C1 121.11(12) . . ?
O9 C2 C1 114.67(11) . . ?
O9 C2 C3 124.23(12) . . ?
C2 C3 H3 120.8 . . ?
C4 C3 C2 118.38(12) . . ?
C4 C3 H3 120.8 . . ?
C5 C4 C3 121.16(12) . . ?
O11 C4 C3 123.57(12) . . ?
O11 C4 C5 115.27(11) . . ?
C4 C5 H5 120.3 . . ?
C6 C5 C4 119.50(12) . . ?
C6 C5 H5 120.3 . . ?
C1 C6 H6 119.6 . . ?
C5 C6 C1 120.74(12) . . ?
C5 C6 H6 119.6 . . ?
C13 C7 C1 120.57(11) . . ?
O8 C7 C1 118.05(11) . . ?
O8 C7 C13 121.33(11) . . ?
H10A C10 H10B 109.5 . . ?
H10A C10 H10C 109.5 . . ?
H10B C10 H10C 109.5 . . ?
O9 C10 H10A 109.5 . . ?
O9 C10 H10B 109.5 . . ?
O9 C10 H10C 109.5 . . ?
H12A C12 H12B 109.5 . . ?
H12A C12 H12C 109.5 . . ?
H12B C12 H12C 109.5 . . ?
O11 C12 H12A 109.5 . . ?
O11 C12 H12B 109.5 . . ?
O11 C12 H12C 109.5 . . ?
C14 C13 C7 120.95(11) . . ?
C18 C13 C7 120.05(11) . . ?
C18 C13 C14 118.98(12) . . ?
C15 C14 C13 119.28(12) . . ?
O19 C14 C13 123.42(12) . . ?
O19 C14 C15 117.30(11) . . ?
C14 C15 H15 119.6 . . ?
C16 C15 C14 120.86(12) . . ?
C16 C15 H15 119.6 . . ?
C15 C16 H16 119.8 . . ?
C15 C16 C17 120.37(12) . . ?
C17 C16 H16 119.8 . . ?
C18 C17 C16 119.35(12) . . ?
O20 C17 C16 122.14(12) . . ?
O20 C17 C18 118.52(11) . . ?
C13 C18 H18 119.4 . . ?
C17 C18 C13 121.15(12) . . ?
C17 C18 H18 119.4 . . ?
C2 O9 C10 117.84(10) . . ?
C4 O11 C12 118.46(10) . . ?
C14 O19 H19 109.5 . . ?
C17 O20 H20 109.5 . . ?

loop_
_geom_bond_atom_site_label_1
_geom_bond_atom_site_label_2
_geom_bond_distance
_geom_bond_site_symmetry_2
_geom_bond_publ_flag
C1 C2 1.3977(18) . ?
C1 C6 1.3902(18) . ?
C1 C7 1.4998(17) . ?
C2 C3 1.3946(18) . ?
C2 O9 1.3661(15) . ?
C3 H3 0.9500 . ?
C3 C4 1.3941(18) . ?
C4 C5 1.3911(19) . ?
C4 O11 1.3684(15) . ?
C5 H5 0.9500 . ?
C5 C6 1.3839(18) . ?
C6 H6 0.9500 . ?
C7 C13 1.4608(18) . ?
C7 O8 1.2427(15) . ?
C10 H10A 0.9800 . ?
C10 H10B 0.9800 . ?
C10 H10C 0.9800 . ?
C10 O9 1.4325(16) . ?
C12 H12A 0.9800 . ?
C12 H12B 0.9800 . ?
C12 H12C 0.9800 . ?
C12 O11 1.4282(17) . ?
C13 C14 1.4100(17) . ?
C13 C18 1.4073(18) . ?
C14 C15 1.3939(19) . ?
C14 O19 1.3574(15) . ?
C15 H15 0.9500 . ?
C15 C16 1.3785(19) . ?
C16 H16 0.9500 . ?
C16 C17 1.4027(18) . ?
C17 C18 1.3756(18) . ?
C17 O20 1.3665(15) . ?
C18 H18 0.9500 . ?
O19 H19 0.8400 . ?
O20 H20 0.8400 . ?

loop_
_geom_torsion_atom_site_label_1
_geom_torsion_atom_site_label_2
_geom_torsion_atom_site_label_3
_geom_torsion_atom_site_label_4
_geom_torsion
_geom_torsion_site_symmetry_1
_geom_torsion_site_symmetry_2
_geom_torsion_site_symmetry_3
_geom_torsion_site_symmetry_4
_geom_torsion_publ_flag
C1 C2 C3 C4 0.0(2) . . . . ?
C1 C2 O9 C10 178.04(13) . . . . ?
C1 C7 C13 C14 172.93(11) . . . . ?
C1 C7 C13 C18 -5.83(18) . . . . ?
C2 C1 C6 C5 -1.5(2) . . . . ?
C2 C1 C7 C13 -100.35(14) . . . . ?
C2 C1 C7 O8 77.35(15) . . . . ?
C2 C3 C4 C5 -1.5(2) . . . . ?
C2 C3 C4 O11 178.87(12) . . . . ?
C3 C2 O9 C10 -1.7(2) . . . . ?
C3 C4 C5 C6 1.6(2) . . . . ?
C3 C4 O11 C12 0.1(2) . . . . ?
C4 C5 C6 C1 0.0(2) . . . . ?
C5 C4 O11 C12 -179.47(12) . . . . ?
C6 C1 C2 C3 1.6(2) . . . . ?
C6 C1 C2 O9 -178.18(12) . . . . ?
C6 C1 C7 C13 84.34(16) . . . . ?
C6 C1 C7 O8 -97.96(15) . . . . ?
C7 C1 C2 C3 -173.93(12) . . . . ?
C7 C1 C2 O9 6.33(18) . . . . ?
C7 C1 C6 C5 173.71(13) . . . . ?
C7 C13 C14 C15 -177.75(11) . . . . ?
C7 C13 C14 O19 1.88(19) . . . . ?
C7 C13 C18 C17 178.08(12) . . . . ?
C13 C14 C15 C16 -0.66(19) . . . . ?
C14 C13 C18 C17 -0.71(19) . . . . ?
C14 C15 C16 C17 -0.1(2) . . . . ?
C15 C16 C17 C18 0.4(2) . . . . ?
C15 C16 C17 O20 -179.58(12) . . . . ?
C16 C17 C18 C13 0.01(19) . . . . ?
C18 C13 C14 C15 1.03(18) . . . . ?
C18 C13 C14 O19 -179.34(11) . . . . ?
O8 C7 C13 C14 -4.68(19) . . . . ?
O8 C7 C13 C18 176.55(12) . . . . ?
O9 C2 C3 C4 179.68(12) . . . . ?
O11 C4 C5 C6 -178.80(12) . . . . ?
O19 C14 C15 C16 179.69(11) . . . . ?
O20 C17 C18 C13 179.98(11) . . . . ?
